data_7230644
loop_
_publ_author_name
'Pike, Sarah J.'
'Bond, Andrew D.'
'Hunter, Christopher A.'

_publ_section_title
;
 Solvatomorphism of Reichardt's dye
;
_journal_issue 21
_journal_name_full CrystEngComm
_journal_page_first 2912
_journal_paper_doi 10.1039/C8CE00480C
_journal_volume 20
_journal_year 2018
_chemical_formula_moiety 'C41 H29 N O, 1.4(C4 H8 O2)'
_chemical_formula_sum 'C46.6 H40.2 N O3.8'
_chemical_formula_weight 675.02
_space_group_crystal_system trigonal
_space_group_IT_number 167
_space_group_name_Hall '-R 3 2"c'
_space_group_name_H-M_alt 'R -3 c :H'
_symmetry_space_group_name_Hall '-R 3 2"c'
_symmetry_space_group_name_H-M 'R -3 c :H'
_atom_sites_solution_hydrogens geom
_audit_creation_method SHELXL-2014/7
_audit_update_record
;
2018-04-10 deposited with the CCDC.
2018-04-11 downloaded from the CCDC.
;
_cell_angle_alpha 90
_cell_angle_beta 90
_cell_angle_gamma 120
_cell_formula_units_Z 18
_cell_length_a 29.2539(11)
_cell_length_b 29.2539(11)
_cell_length_c 23.3293(9)
_cell_measurement_reflns_used 9798
_cell_measurement_temperature 180(2)
_cell_measurement_theta_max 66.68
_cell_measurement_theta_min 4.17
_cell_volume 17290.2(11)
_computing_cell_refinement 'SAINT (Bruker, 2014)'
_computing_data_collection 'APEX2 (Bruker, 2014)'
_computing_data_reduction SAINT
_computing_molecular_graphics 'Mercury (Macrae et al., 2008)'
_computing_publication_material SHELXL
_computing_structure_refinement 'SHELXL (Sheldrick, 2015)'
_computing_structure_solution 'SHELXT (Sheldrick, 2015)'
_diffrn_ambient_temperature 180(2)
_diffrn_measured_fraction_theta_full 0.999
_diffrn_measured_fraction_theta_max 0.998
_diffrn_measurement_device_type 'Bruker D8-QUEST PHOTON-100'
_diffrn_measurement_method '\w and \f-scans'
_diffrn_radiation_type CuK\a
_diffrn_radiation_wavelength 1.54178
_diffrn_reflns_av_R_equivalents 0.0587
_diffrn_reflns_av_unetI/netI 0.0157
_diffrn_reflns_Laue_measured_fraction_full 0.999
_diffrn_reflns_Laue_measured_fraction_max 0.998
_diffrn_reflns_limit_h_max 34
_diffrn_reflns_limit_h_min -34
_diffrn_reflns_limit_k_max 34
_diffrn_reflns_limit_k_min -34
_diffrn_reflns_limit_l_max 27
_diffrn_reflns_limit_l_min -27
_diffrn_reflns_number 63518
_diffrn_reflns_point_group_measured_fraction_full 0.999
_diffrn_reflns_point_group_measured_fraction_max 0.998
_diffrn_reflns_theta_full 66.953
_diffrn_reflns_theta_max 66.953
_diffrn_reflns_theta_min 3.021
_diffrn_source 'Incoatec I\mS Cu microsource'
_exptl_absorpt_coefficient_mu 0.58
_exptl_absorpt_correction_T_max 0.7528
_exptl_absorpt_correction_T_min 0.6560
_exptl_absorpt_correction_type multi-scan
_exptl_absorpt_process_details 'SADABS (Bruker, 2014)'
_exptl_crystal_colour green
_exptl_crystal_density_diffrn 1.167
_exptl_crystal_description block
_exptl_crystal_F_000 6429.6
_exptl_crystal_size_max 0.300
_exptl_crystal_size_mid 0.160
_exptl_crystal_size_min 0.120
_refine_diff_density_max 0.221
_refine_diff_density_min -0.178
_refine_diff_density_rms 0.026
_refine_ls_extinction_method none
_refine_ls_goodness_of_fit_ref 1.037
_refine_ls_hydrogen_treatment constr
_refine_ls_matrix_type full
_refine_ls_number_parameters 198
_refine_ls_number_reflns 3428
_refine_ls_number_restraints 0
_refine_ls_restrained_S_all 1.037
_refine_ls_R_factor_all 0.0518
_refine_ls_R_factor_gt 0.0397
_refine_ls_shift/su_max 0.001
_refine_ls_shift/su_mean 0.000
_refine_ls_structure_factor_coef Fsqd
_refine_ls_weighting_details 'w=1/[\s^2^(Fo^2^)+(0.0565P)^2^+9.7286P] where P=(Fo^2^+2Fc^2^)/3'
_refine_ls_weighting_scheme calc
_refine_ls_wR_factor_gt 0.1060
_refine_ls_wR_factor_ref 0.1164
_reflns_Friedel_coverage 0.000
_reflns_number_gt 2756
_reflns_number_total 3428
_reflns_threshold_expression 'I > 2\s(I)'
_cod_data_source_file c8ce00480c2.cif
_cod_data_source_block CCDC_1827185
_cod_depositor_comments 'Adding full bibliography for 7230640--7230651.cif.'
_cod_original_cell_volume 17290.2(15)
_cod_database_code 7230644
_cambridge_user_name 'Sarah Pike'
_cambridge_user_crsid sp816
_cambridge_supervisor_name 'Chris Hunter'
_cambridge_supervisor_crsid ch664
_cambridge_crystallographer_name 'Andrew Bond'
_cambridge_crystallographer_crsid adb29
_cambridge_sample_id SP011
_cambridge_data_id CH_B2_0017
_shelx_space_group_comment
;
The symmetry employed for this shelxl refinement is uniquely defined
by the following loop, which should always be used as a source of
symmetry information in preference to the above space-group names.
They are only intended as comments.
;
_shelx_estimated_absorpt_t_min 0.880
_shelx_estimated_absorpt_t_max 0.950

loop_
_space_group_symop_operation_xyz
'x, y, z'
'-y, x-y, z'
'-x+y, -x, z'
'y, x, -z+1/2'
'x-y, -y, -z+1/2'
'-x, -x+y, -z+1/2'
'x+2/3, y+1/3, z+1/3'
'-y+2/3, x-y+1/3, z+1/3'
'-x+y+2/3, -x+1/3, z+1/3'
'y+2/3, x+1/3, -z+5/6'
'x-y+2/3, -y+1/3, -z+5/6'
'-x+2/3, -x+y+1/3, -z+5/6'
'x+1/3, y+2/3, z+2/3'
'-y+1/3, x-y+2/3, z+2/3'
'-x+y+1/3, -x+2/3, z+2/3'
'y+1/3, x+2/3, -z+7/6'
'x-y+1/3, -y+2/3, -z+7/6'
'-x+1/3, -x+y+2/3, -z+7/6'
'-x, -y, -z'
'y, -x+y, -z'
'x-y, x, -z'
'-y, -x, z-1/2'
'-x+y, y, z-1/2'
'x, x-y, z-1/2'
'-x+2/3, -y+1/3, -z+1/3'
'y+2/3, -x+y+1/3, -z+1/3'
'x-y+2/3, x+1/3, -z+1/3'
'-y+2/3, -x+1/3, z-1/6'
'-x+y+2/3, y+1/3, z-1/6'
'x+2/3, x-y+1/3, z-1/6'
'-x+1/3, -y+2/3, -z+2/3'
'y+1/3, -x+y+2/3, -z+2/3'
'x-y+1/3, x+2/3, -z+2/3'
'-y+1/3, -x+2/3, z+1/6'
'-x+y+1/3, y+2/3, z+1/6'
'x+1/3, x-y+2/3, z+1/6'

loop_
_atom_site_label
_atom_site_type_symbol
_atom_site_fract_x
_atom_site_fract_y
_atom_site_fract_z
_atom_site_U_iso_or_equiv
_atom_site_adp_type
_atom_site_occupancy
_atom_site_site_symmetry_order
_atom_site_calc_flag
_atom_site_refinement_flags_posn
_atom_site_refinement_flags_adp
_atom_site_refinement_flags_occupancy
O1 O 0.6667 0.94308(4) 0.5833 0.0504(3) Uani 1 2 d S T P
N1 N 0.6667 0.75276(5) 0.5833 0.0456(4) Uani 1 2 d S T P
C1 C 0.6667 0.89930(6) 0.5833 0.0425(4) Uani 1 2 d S T P
C2 C 0.63083(5) 0.85520(5) 0.61821(5) 0.0443(3) Uani 1 1 d . . .
C3 C 0.63192(6) 0.80870(5) 0.61811(5) 0.0480(3) Uani 1 1 d . . .
H3A H 0.6085 0.7805 0.6423 0.058 Uiso 1 1 calc R U .
C4 C 0.6667 0.80240(6) 0.5833 0.0479(5) Uani 1 2 d S T P
C5 C 0.67336(6) 0.73264(5) 0.63403(5) 0.0461(3) Uani 1 1 d . . .
C6 C 0.67034(6) 0.68422(5) 0.63408(5) 0.0464(3) Uani 1 1 d . . .
H6A H 0.6708 0.6686 0.6696 0.056 Uiso 1 1 calc R U .
C7 C 0.6667 0.65762(6) 0.5833 0.0445(4) Uani 1 2 d S T P
C8 C 0.6667 0.60706(6) 0.5833 0.0434(4) Uani 1 2 d S T P
C9 C 0.64600(6) 0.57241(6) 0.62974(5) 0.0508(3) Uani 1 1 d . . .
H9A H 0.6320 0.5813 0.6618 0.061 Uiso 1 1 calc R U .
C10 C 0.64597(7) 0.52526(6) 0.62908(6) 0.0586(4) Uani 1 1 d . . .
H10A H 0.6315 0.5017 0.6606 0.070 Uiso 1 1 calc R U .
C11 C 0.6667 0.51189(7) 0.5833 0.0598(5) Uani 1 2 d S T P
H11A H 0.6667 0.4794 0.5833 0.072 Uiso 1 2 calc R U P
C12 C 0.59057(6) 0.85795(5) 0.65480(6) 0.0483(3) Uani 1 1 d . . .
C13 C 0.54847(7) 0.85957(8) 0.63081(7) 0.0707(5) Uani 1 1 d . . .
H13A H 0.5471 0.8626 0.5904 0.085 Uiso 1 1 calc R U .
C14 C 0.50793(8) 0.85686(9) 0.66435(8) 0.0822(6) Uani 1 1 d . . .
H14A H 0.4787 0.8570 0.6468 0.099 Uiso 1 1 calc R U .
C15 C 0.51013(8) 0.85393(8) 0.72297(8) 0.0758(5) Uani 1 1 d . . .
H15A H 0.4821 0.8509 0.7461 0.091 Uiso 1 1 calc R U .
C16 C 0.55319(9) 0.85540(9) 0.74745(7) 0.0845(6) Uani 1 1 d . . .
H16A H 0.5560 0.8555 0.7880 0.101 Uiso 1 1 calc R U .
C17 C 0.59293(7) 0.85677(8) 0.71388(6) 0.0701(5) Uani 1 1 d . . .
H17A H 0.6222 0.8569 0.7317 0.084 Uiso 1 1 calc R U .
C18 C 0.68646(6) 0.76415(6) 0.68782(5) 0.0495(3) Uani 1 1 d . . .
C19 C 0.72766(7) 0.81598(6) 0.69039(6) 0.0640(4) Uani 1 1 d . . .
H19A H 0.7475 0.8326 0.6569 0.077 Uiso 1 1 calc R U .
C20 C 0.73990(9) 0.84354(7) 0.74143(7) 0.0755(5) Uani 1 1 d . . .
H20A H 0.7686 0.8788 0.7431 0.091 Uiso 1 1 calc R U .
C21 C 0.71063(9) 0.82002(7) 0.78990(7) 0.0743(5) Uani 1 1 d . . .
H21A H 0.7182 0.8395 0.8246 0.089 Uiso 1 1 calc R U .
C22 C 0.67057(8) 0.76856(7) 0.78813(6) 0.0687(5) Uani 1 1 d . . .
H22A H 0.6508 0.7523 0.8218 0.082 Uiso 1 1 calc R U .
C23 C 0.65861(7) 0.73995(6) 0.73742(6) 0.0557(4) Uani 1 1 d . . .
H23A H 0.6315 0.7040 0.7367 0.067 Uiso 1 1 calc R U .

loop_
_atom_site_aniso_label
_atom_site_aniso_U_11
_atom_site_aniso_U_22
_atom_site_aniso_U_33
_atom_site_aniso_U_23
_atom_site_aniso_U_13
_atom_site_aniso_U_12
O1 0.0614(8) 0.0465(5) 0.0483(7) -0.0005(3) -0.0010(6) 0.0307(4)
N1 0.0618(10) 0.0466(6) 0.0335(7) 0.0025(3) 0.0050(7) 0.0309(5)
C1 0.0541(11) 0.0458(7) 0.0304(8) -0.0036(4) -0.0071(7) 0.0270(5)
C2 0.0570(8) 0.0481(7) 0.0304(6) -0.0031(5) -0.0020(5) 0.0282(7)
C3 0.0637(9) 0.0478(7) 0.0338(6) 0.0028(5) 0.0052(6) 0.0289(7)
C4 0.0669(12) 0.0479(7) 0.0351(9) 0.0023(4) 0.0046(8) 0.0334(6)
C5 0.0587(8) 0.0495(8) 0.0334(7) 0.0028(5) 0.0050(6) 0.0294(7)
C6 0.0605(8) 0.0491(8) 0.0333(6) 0.0020(5) 0.0016(6) 0.0302(7)
C7 0.0499(10) 0.0472(7) 0.0372(9) 0.0014(4) 0.0029(8) 0.0250(5)
C8 0.0503(10) 0.0459(7) 0.0353(9) -0.0018(4) -0.0035(7) 0.0251(5)
C9 0.0647(9) 0.0510(8) 0.0376(7) 0.0009(6) 0.0027(6) 0.0296(7)
C10 0.0801(11) 0.0511(8) 0.0450(8) 0.0052(6) -0.0003(7) 0.0331(8)
C11 0.0817(15) 0.0535(8) 0.0536(12) -0.0047(5) -0.0093(11) 0.0408(8)
C12 0.0597(8) 0.0474(7) 0.0407(7) -0.0012(6) 0.0027(6) 0.0289(7)
C13 0.0793(12) 0.1003(13) 0.0502(8) -0.0147(8) -0.0059(8) 0.0581(11)
C14 0.0789(12) 0.1127(16) 0.0741(12) -0.0227(11) -0.0069(9) 0.0623(12)
C15 0.0791(12) 0.0851(13) 0.0719(11) -0.0004(9) 0.0209(9) 0.0475(10)
C16 0.1008(15) 0.1257(17) 0.0468(9) 0.0091(10) 0.0196(9) 0.0716(14)
C17 0.0792(11) 0.1023(14) 0.0417(8) 0.0016(8) 0.0055(7) 0.0550(11)
C18 0.0700(9) 0.0503(8) 0.0354(7) -0.0001(6) 0.0011(6) 0.0355(7)
C19 0.0841(11) 0.0556(9) 0.0444(8) -0.0005(7) 0.0007(7) 0.0291(8)
C20 0.1054(14) 0.0554(9) 0.0541(9) -0.0083(7) -0.0122(9) 0.0315(10)
C21 0.1268(16) 0.0673(11) 0.0396(8) -0.0104(7) -0.0103(9) 0.0566(11)
C22 0.1124(14) 0.0663(11) 0.0368(7) 0.0037(7) 0.0078(8) 0.0518(11)
C23 0.0833(11) 0.0529(8) 0.0363(7) 0.0022(6) 0.0046(7) 0.0382(8)

loop_
_atom_type_symbol
_atom_type_description
_atom_type_scat_dispersion_real
_atom_type_scat_dispersion_imag
_atom_type_scat_source
C C 0.0181 0.0091 'International Tables Vol C Tables 4.2.6.8 and 6.1.1.4'
H H 0.0000 0.0000 'International Tables Vol C Tables 4.2.6.8 and 6.1.1.4'
N N 0.0311 0.0180 'International Tables Vol C Tables 4.2.6.8 and 6.1.1.4'
O O 0.0492 0.0322 'International Tables Vol C Tables 4.2.6.8 and 6.1.1.4'

loop_
_geom_angle_atom_site_label_1
_geom_angle_atom_site_label_2
_geom_angle_atom_site_label_3
_geom_angle
_geom_angle_site_symmetry_1
_geom_angle_site_symmetry_3
C5 N1 C5 120.23(16) . 18_655
C5 N1 C4 119.88(8) . .
C5 N1 C4 119.89(8) 18_655 .
O1 C1 C2 122.13(8) . .
O1 C1 C2 122.13(8) . 18_655
C2 C1 C2 115.74(17) . 18_655
C3 C2 C1 121.21(13) . .
C3 C2 C12 117.65(12) . .
C1 C2 C12 121.13(12) . .
C2 C3 C4 120.95(13) . .
C2 C3 H3A 119.5 . .
C4 C3 H3A 119.5 . .
C3 C4 C3 119.92(18) 18_655 .
C3 C4 N1 120.04(9) 18_655 .
C3 C4 N1 120.04(9) . .
C6 C5 N1 119.43(12) . .
C6 C5 C18 120.07(11) . .
N1 C5 C18 120.42(12) . .
C5 C6 C7 121.53(12) . .
C5 C6 H6A 119.2 . .
C7 C6 H6A 119.2 . .
C6 C7 C6 117.24(17) . 18_655
C6 C7 C8 121.38(9) . .
C6 C7 C8 121.38(9) 18_655 .
C9 C8 C9 118.79(18) . 18_655
C9 C8 C7 120.61(9) . .
C9 C8 C7 120.61(9) 18_655 .
C10 C9 C8 120.05(13) . .
C10 C9 H9A 120.0 . .
C8 C9 H9A 120.0 . .
C11 C10 C9 120.82(15) . .
C11 C10 H10A 119.6 . .
C9 C10 H10A 119.6 . .
C10 C11 C10 119.5(2) . 18_655
C10 C11 H11A 120.3 . .
C10 C11 H11A 120.3 18_655 .
C13 C12 C17 117.65(14) . .
C13 C12 C2 120.98(12) . .
C17 C12 C2 121.32(14) . .
C12 C13 C14 121.49(16) . .
C12 C13 H13A 119.3 . .
C14 C13 H13A 119.3 . .
C15 C14 C13 119.92(18) . .
C15 C14 H14A 120.0 . .
C13 C14 H14A 120.0 . .
C16 C15 C14 119.09(17) . .
C16 C15 H15A 120.5 . .
C14 C15 H15A 120.5 . .
C15 C16 C17 120.84(17) . .
C15 C16 H16A 119.6 . .
C17 C16 H16A 119.6 . .
C12 C17 C16 120.85(17) . .
C12 C17 H17A 119.6 . .
C16 C17 H17A 119.6 . .
C23 C18 C19 119.25(13) . .
C23 C18 C5 118.89(13) . .
C19 C18 C5 121.76(13) . .
C20 C19 C18 120.32(15) . .
C20 C19 H19A 119.8 . .
C18 C19 H19A 119.8 . .
C21 C20 C19 120.09(17) . .
C21 C20 H20A 120.0 . .
C19 C20 H20A 120.0 . .
C22 C21 C20 120.06(15) . .
C22 C21 H21A 120.0 . .
C20 C21 H21A 120.0 . .
C21 C22 C23 120.46(15) . .
C21 C22 H22A 119.8 . .
C23 C22 H22A 119.8 . .
C18 C23 C22 119.72(15) . .
C18 C23 H23A 120.1 . .
C22 C23 H23A 120.1 . .

loop_
_geom_bond_atom_site_label_1
_geom_bond_atom_site_label_2
_geom_bond_distance
_geom_bond_site_symmetry_2
O1 C1 1.281(2) .
N1 C5 1.3780(15) .
N1 C5 1.3781(15) 18_655
N1 C4 1.452(2) .
C1 C2 1.4397(17) .
C1 C2 1.4398(17) 18_655
C2 C3 1.377(2) .
C2 C12 1.4889(19) .
C3 C4 1.3830(17) .
C3 H3A 0.9500 .
C4 C3 1.3830(17) 18_655
C5 C6 1.3743(19) .
C5 C18 1.4893(18) .
C6 C7 1.3911(16) .
C6 H6A 0.9500 .
C7 C6 1.3912(16) 18_655
C7 C8 1.479(3) .
C8 C9 1.3972(16) .
C8 C9 1.3973(16) 18_655
C9 C10 1.379(2) .
C9 H9A 0.9500 .
C10 C11 1.3767(19) .
C10 H10A 0.9500 .
C11 C10 1.3768(19) 18_655
C11 H11A 0.9500 .
C12 C13 1.375(2) .
C12 C17 1.381(2) .
C13 C14 1.390(3) .
C13 H13A 0.9500 .
C14 C15 1.374(3) .
C14 H14A 0.9500 .
C15 C16 1.364(3) .
C15 H15A 0.9500 .
C16 C17 1.386(2) .
C16 H16A 0.9500 .
C17 H17A 0.9500 .
C18 C23 1.388(2) .
C18 C19 1.389(2) .
C19 C20 1.381(2) .
C19 H19A 0.9500 .
C20 C21 1.377(3) .
C20 H20A 0.9500 .
C21 C22 1.370(3) .
C21 H21A 0.9500 .
C22 C23 1.389(2) .
C22 H22A 0.9500 .
C23 H23A 0.9500 .

loop_
_geom_torsion_atom_site_label_1
_geom_torsion_atom_site_label_2
_geom_torsion_atom_site_label_3
_geom_torsion_atom_site_label_4
_geom_torsion
_geom_torsion_site_symmetry_1
_geom_torsion_site_symmetry_4
O1 C1 C2 C3 -179.19(9) . .
C2 C1 C2 C3 0.81(9) 18_655 .
O1 C1 C2 C12 2.02(13) . .
C2 C1 C2 C12 -177.98(13) 18_655 .
C1 C2 C3 C4 -1.64(18) . .
C12 C2 C3 C4 177.19(10) . .
C2 C3 C4 C3 0.82(9) . 18_655
C2 C3 C4 N1 -179.17(9) . .
C5 N1 C4 C3 124.50(9) . 18_655
C5 N1 C4 C3 -55.50(9) 18_655 18_655
C5 N1 C4 C3 -55.50(9) . .
C5 N1 C4 C3 124.50(9) 18_655 .
C5 N1 C5 C6 -3.65(10) 18_655 .
C4 N1 C5 C6 176.36(10) . .
C5 N1 C5 C18 173.28(15) 18_655 .
C4 N1 C5 C18 -6.71(15) . .
N1 C5 C6 C7 7.4(2) . .
C18 C5 C6 C7 -169.51(12) . .
C5 C6 C7 C6 -3.74(10) . 18_655
C5 C6 C7 C8 176.26(10) . .
C6 C7 C8 C9 30.30(10) . .
C6 C7 C8 C9 -149.70(10) 18_655 .
C6 C7 C8 C9 -149.70(10) . 18_655
C6 C7 C8 C9 30.30(10) 18_655 18_655
C9 C8 C9 C10 -0.36(11) 18_655 .
C7 C8 C9 C10 179.64(11) . .
C8 C9 C10 C11 0.7(2) . .
C9 C10 C11 C10 -0.37(11) . 18_655
C3 C2 C12 C13 -109.88(17) . .
C1 C2 C12 C13 68.96(18) . .
C3 C2 C12 C17 67.4(2) . .
C1 C2 C12 C17 -113.74(16) . .
C17 C12 C13 C14 -3.9(3) . .
C2 C12 C13 C14 173.54(17) . .
C12 C13 C14 C15 1.8(3) . .
C13 C14 C15 C16 2.0(3) . .
C14 C15 C16 C17 -3.7(3) . .
C13 C12 C17 C16 2.2(3) . .
C2 C12 C17 C16 -175.18(17) . .
C15 C16 C17 C12 1.5(3) . .
C6 C5 C18 C23 -50.0(2) . .
N1 C5 C18 C23 133.11(14) . .
C6 C5 C18 C19 126.26(16) . .
N1 C5 C18 C19 -50.6(2) . .
C23 C18 C19 C20 -1.6(3) . .
C5 C18 C19 C20 -177.82(16) . .
C18 C19 C20 C21 -1.2(3) . .
C19 C20 C21 C22 2.5(3) . .
C20 C21 C22 C23 -1.0(3) . .
C19 C18 C23 C22 3.1(2) . .
C5 C18 C23 C22 179.44(14) . .
C21 C22 C23 C18 -1.8(3) . .
